data_1534841
loop_
_publ_author_name
'Shihada, A.-F.'
'Abushamleh, A.S.'
'Weller, F.'

_publ_section_title
;
 Crystal structures and Raman spectra of cis-(Sn Cl4 (H2 O)2). 2(H2 O),
 cis-(Sn Cl4 (H2 O)2) . 3(H2 O), (Sn2 Cl6 (O H)2 (H2 O)2) . 4(H2 O), and
 (HL) (Sn Cl5 (H2 O)). 2.5(H2 O)
 (L=3-acetyl-5-benzyl-1-phenyl-4,5-dihydro-1,2,4-triazine-6-one oxime, C18
 H18 N4 O2) loop
;
_journal_name_full 'Zeitschrift fuer Anorganische und Allgemeine Chemie'
_journal_page_first 841
_journal_page_last 847
_journal_volume 630
_journal_year 2004
_chemical_formula_sum 'Cl4 H10 O5 Sn'
_chemical_name_systematic '(Cl4 Sn (H2 O)2) (H2 O)3'
_space_group_IT_number 15
_symmetry_space_group_name_Hall '-C 2yc'
_symmetry_space_group_name_H-M 'C 1 2/c 1'
_cell_angle_alpha 90
_cell_angle_beta 103.857
_cell_angle_gamma 90
_cell_formula_units_Z 4
_cell_length_a 12.27
_cell_length_b 9.9481
_cell_length_c 8.6398
_cell_volume 1023.909
_citation_journal_id_ASTM ZAACAB
_cod_data_source_file Shihada_ZAACAB_2004_1338.cif
_cod_data_source_block H10Cl4O5Sn1
_cod_original_formula_sum 'H10 Cl4 O5 Sn1'
_cod_database_code 1534841

loop_
_symmetry_equiv_pos_as_xyz
x,y,z
-x,y,-z+1/2
-x,-y,-z
x,-y,z-1/2
x+1/2,y+1/2,z
-x+1/2,y+1/2,-z+1/2
-x+1/2,-y+1/2,-z
x+1/2,-y+1/2,z-1/2

loop_
_atom_site_label
_atom_site_type_symbol
_atom_site_fract_x
_atom_site_fract_y
_atom_site_fract_z
_atom_site_occupancy
_atom_site_U_iso_or_equiv
H1 H+1 0.109 0.413 0.4812 1 0.0
H4 H+1 0.2086 0.367 0.735 1 0.0
Sn1 Sn+4 0 0.25921 0.25 1 0.0
O1 O-2 0.08224 0.42222 0.38673 1 0.0
H5 H+1 -0.019 0.134 0.675 1 0.0
H2 H+1 0.112 0.478 0.342 1 0.0
Cl2 Cl-1 0.11198 0.10275 0.42859 1 0.0
Cl1 Cl-1 0.1368 0.27701 0.09641 1 0.0
O2 O-2 0.14232 0.38616 0.7065 1 0.0
O3 O-2 0 0.1851 0.75 1 0.0
H3 H+1 0.103 0.323 0.719 1 0.0
